data_7119418
loop_
_publ_author_name
'Aggarwal, Himanshu'
'Das, Raj Kumar'
'Engel, Emile R.'
'Barbour, Leonard J.'

_publ_section_title
;
 A five-fold interpenetrated metal-organic framework showing a large
 variation in thermal expansion behaviour owing to dramatic structural
 transformation upon dehydration-rehydration.
;
_journal_issue 5
_journal_name_full 'Chemical communications (Cambridge, England)'
_journal_page_first 861
_journal_page_last 864
_journal_paper_doi 10.1039/c6cc07995d
_journal_volume 53
_journal_year 2017
_chemical_formula_moiety 'C16 H14 N2 O4 Zn'
_chemical_formula_sum 'C16 H14 N2 O4 Zn'
_chemical_formula_weight 363.66
_chemical_name_systematic
; 
 ? 
;
_space_group_IT_number 2
_symmetry_cell_setting triclinic
_symmetry_space_group_name_Hall '-P 1'
_symmetry_space_group_name_H-M 'P -1'
_atom_sites_solution_hydrogens geom
_atom_sites_solution_primary direct
_atom_sites_solution_secondary difmap
_audit_creation_method SHELXL-97
_audit_update_record
;
2016-05-18 deposited with the CCDC.
2016-12-06 downloaded from the CCDC.
;
_cell_angle_alpha 92.3270(10)
_cell_angle_beta 107.6390(10)
_cell_angle_gamma 95.6630(10)
_cell_formula_units_Z 2
_cell_length_a 8.1653(2)
_cell_length_b 8.8929(2)
_cell_length_c 11.2602(2)
_cell_measurement_reflns_used 5742
_cell_measurement_temperature 100(2)
_cell_measurement_theta_max 26.08
_cell_measurement_theta_min 2.31
_cell_volume 773.25(3)
_computing_cell_refinement 'SAINT (Bruker, 2009)'
_computing_data_reduction SAINT
_computing_molecular_graphics 'X-Seed (Barbour 2001)'
_computing_structure_refinement 'SHELXL-97 (Sheldrick, 1997)'
_computing_structure_solution 'SHELXS-97 (Sheldrick, 1990)'
_diffrn_ambient_temperature 100(2)
_diffrn_measured_fraction_theta_full 0.998
_diffrn_measured_fraction_theta_max 0.998
_diffrn_measurement_device_type 'CCD area detector'
_diffrn_measurement_method 'phi and omega scans'
_diffrn_radiation_monochromator graphite
_diffrn_radiation_source 'fine-focus sealed tube'
_diffrn_radiation_type MoK\a
_diffrn_radiation_wavelength 0.71073
_diffrn_reflns_av_R_equivalents 0.0250
_diffrn_reflns_av_sigmaI/netI 0.0238
_diffrn_reflns_limit_h_max 9
_diffrn_reflns_limit_h_min -10
_diffrn_reflns_limit_k_max 10
_diffrn_reflns_limit_k_min -11
_diffrn_reflns_limit_l_max 13
_diffrn_reflns_limit_l_min -13
_diffrn_reflns_number 10658
_diffrn_reflns_theta_full 26.12
_diffrn_reflns_theta_max 26.12
_diffrn_reflns_theta_min 1.90
_exptl_absorpt_coefficient_mu 1.609
_exptl_absorpt_correction_T_max 0.8740
_exptl_absorpt_correction_T_min 0.6929
_exptl_absorpt_correction_type multi-scan
_exptl_absorpt_process_details SADABS
_exptl_crystal_colour colorless
_exptl_crystal_density_diffrn 1.562
_exptl_crystal_density_method 'not measured'
_exptl_crystal_description plate
_exptl_crystal_F_000 372
_exptl_crystal_size_max 0.2416
_exptl_crystal_size_mid 0.131
_exptl_crystal_size_min 0.086
_refine_diff_density_max 0.315
_refine_diff_density_min -0.220
_refine_diff_density_rms 0.056
_refine_ls_extinction_method none
_refine_ls_goodness_of_fit_ref 1.067
_refine_ls_hydrogen_treatment refU
_refine_ls_matrix_type full
_refine_ls_number_parameters 224
_refine_ls_number_reflns 3067
_refine_ls_number_restraints 0
_refine_ls_restrained_S_all 1.067
_refine_ls_R_factor_all 0.0245
_refine_ls_R_factor_gt 0.0224
_refine_ls_shift/su_max 0.001
_refine_ls_shift/su_mean 0.000
_refine_ls_structure_factor_coef Fsqd
_refine_ls_weighting_details 'calc w=1/[\s^2^(Fo^2^)+(0.0218P)^2^+0.5227P] where P=(Fo^2^+2Fc^2^)/3'
_refine_ls_weighting_scheme calc
_refine_ls_wR_factor_gt 0.0538
_refine_ls_wR_factor_ref 0.0548
_reflns_number_gt 2887
_reflns_number_total 3067
_reflns_threshold_expression >2sigma(I)
_cod_data_source_file c6cc07995d2.cif
_cod_data_source_block LJB_1_100K-R
_cod_depositor_comments
;
The following automatic conversions were performed:

'_symmetry_cell_setting' value 'Triclinic' changed to 'triclinic'
according to
/usr/data/users/saulius/crontab/automatic-downloads/rss-feeds/RSC/lib/dictionaries/cif_core.dic
dictionary named 'cif_core.dic' version 2.4.2 from 2011-04-26.

Automatic conversion script
Id: cif_fix_values 4268 2015-11-12 08:31:59Z antanas 
;
_cod_original_sg_symbol_H-M P-1
_cod_database_code 7119418

loop_
_symmetry_equiv_pos_as_xyz
'x, y, z'
'-x, -y, -z'

loop_
_atom_site_label
_atom_site_type_symbol
_atom_site_fract_x
_atom_site_fract_y
_atom_site_fract_z
_atom_site_U_iso_or_equiv
_atom_site_adp_type
_atom_site_occupancy
_atom_site_symmetry_multiplicity
_atom_site_calc_flag
_atom_site_refinement_flags
Zn1 Zn 0.47448(2) 0.85795(2) 0.743279(17) 0.01037(7) Uani 1 1 d .
O1 O 0.29669(16) 0.90746(14) 0.57307(11) 0.0169(3) Uani 1 1 d .
N1 N 0.64828(18) 1.05109(16) 0.81541(13) 0.0123(3) Uani 1 1 d .
C1 C 0.2009(2) 0.95727(19) 0.63232(16) 0.0142(4) Uani 1 1 d .
O2 O 0.24351(16) 0.96103(14) 0.74926(11) 0.0184(3) Uani 1 1 d .
N2 N 0.62957(18) 0.75704(15) 0.65358(13) 0.0124(3) Uani 1 1 d .
C2 C 0.0326(2) 1.00891(19) 0.56167(16) 0.0149(4) Uani 1 1 d .
H2 H -0.0310 1.0569 0.6073 0.018 Uiso 1 1 calc R
O3 O 0.54666(16) 0.74567(13) 0.90299(11) 0.0171(3) Uani 1 1 d .
C3 C 0.4423(2) 0.62616(19) 0.86128(16) 0.0142(4) Uani 1 1 d .
O4 O 0.33055(16) 0.61492(14) 0.75577(11) 0.0183(3) Uani 1 1 d .
C4 C 0.4534(2) 0.4950(2) 0.94045(16) 0.0146(4) Uani 1 1 d .
H4 H 0.3908 0.4001 0.9037 0.017 Uiso 1 1 calc R
C5 C 0.7051(2) 1.0914(2) 0.93831(16) 0.0148(4) Uani 1 1 d .
H5 H 0.6612 1.0320 0.9926 0.018 Uiso 1 1 calc R
C6 C 0.8249(2) 1.2160(2) 0.98916(16) 0.0170(4) Uani 1 1 d .
H6 H 0.8611 1.2411 1.0768 0.020 Uiso 1 1 calc R
C7 C 0.8932(2) 1.3051(2) 0.91220(17) 0.0157(4) Uani 1 1 d .
C8 C 0.8320(3) 1.2627(2) 0.78485(17) 0.0197(4) Uani 1 1 d .
H8 H 0.8729 1.3206 0.7283 0.024 Uiso 1 1 calc R
C9 C 0.7119(2) 1.1366(2) 0.74029(16) 0.0174(4) Uani 1 1 d .
H9 H 0.6727 1.1093 0.6530 0.021 Uiso 1 1 calc R
C10 C 1.0303(2) 1.4379(2) 0.96478(17) 0.0180(4) Uani 1 1 d .
H10A H 1.0648 1.4824 0.8955 0.022 Uiso 1 1 calc R
H10B H 1.1337 1.4012 1.0225 0.022 Uiso 1 1 calc R
C11 C 0.7958(2) 0.7465(2) 0.71715(16) 0.0148(4) Uani 1 1 d .
H11 H 0.833(3) 0.786(2) 0.799(2) 0.020(5) Uiso 1 1 d .
C12 C 0.9084(2) 0.68645(19) 0.66378(16) 0.0139(3) Uani 1 1 d .
H12 H 1.027(3) 0.686(2) 0.7115(17) 0.010(5) Uiso 1 1 d .
C13 C 0.8507(2) 0.63598(19) 0.53765(16) 0.0133(3) Uani 1 1 d .
C14 C 0.6778(2) 0.6436(2) 0.47254(17) 0.0164(4) Uani 1 1 d .
H14 H 0.634(3) 0.609(2) 0.387(2) 0.022(5) Uiso 1 1 d .
C15 C 0.5726(2) 0.7040(2) 0.53332(16) 0.0151(4) Uani 1 1 d .
H15 H 0.455(3) 0.711(2) 0.4916(18) 0.016(5) Uiso 1 1 d .
C16 C 0.9739(2) 0.57681(19) 0.47625(16) 0.0146(4) Uani 1 1 d .
H16A H 1.0787 0.6508 0.4942 0.018 Uiso 1 1 calc R
H16B H 0.9184 0.5650 0.3846 0.018 Uiso 1 1 calc R

loop_
_atom_site_aniso_label
_atom_site_aniso_U_11
_atom_site_aniso_U_22
_atom_site_aniso_U_33
_atom_site_aniso_U_23
_atom_site_aniso_U_13
_atom_site_aniso_U_12
Zn1 0.00979(11) 0.01067(11) 0.01010(10) 0.00117(7) 0.00200(7) 0.00192(7)
O1 0.0129(6) 0.0189(6) 0.0180(6) 0.0027(5) 0.0023(5) 0.0059(5)
N1 0.0118(7) 0.0125(7) 0.0127(7) 0.0008(5) 0.0039(6) 0.0017(6)
C1 0.0115(9) 0.0083(8) 0.0206(9) 0.0030(6) 0.0021(7) -0.0012(7)
O2 0.0161(7) 0.0218(7) 0.0150(6) 0.0031(5) 0.0008(5) 0.0030(5)
N2 0.0129(7) 0.0113(7) 0.0134(7) 0.0012(5) 0.0045(6) 0.0021(6)
C2 0.0139(9) 0.0126(8) 0.0191(9) 0.0027(7) 0.0058(7) 0.0029(7)
O3 0.0217(7) 0.0138(6) 0.0159(6) 0.0043(5) 0.0062(5) 0.0000(5)
C3 0.0148(9) 0.0144(9) 0.0167(9) 0.0026(7) 0.0087(7) 0.0046(7)
O4 0.0178(7) 0.0203(7) 0.0156(6) 0.0042(5) 0.0023(5) 0.0039(5)
C4 0.0128(8) 0.0132(9) 0.0189(9) 0.0023(7) 0.0069(7) 0.0007(7)
C5 0.0142(9) 0.0165(9) 0.0150(8) 0.0016(7) 0.0068(7) -0.0001(7)
C6 0.0186(9) 0.0184(9) 0.0127(8) -0.0013(7) 0.0035(7) 0.0007(7)
C7 0.0136(9) 0.0144(9) 0.0198(9) 0.0002(7) 0.0064(7) 0.0016(7)
C8 0.0245(10) 0.0179(9) 0.0181(9) 0.0039(7) 0.0094(8) -0.0015(8)
C9 0.0222(10) 0.0172(9) 0.0119(8) 0.0015(7) 0.0040(7) 0.0014(7)
C10 0.0158(9) 0.0168(9) 0.0214(9) -0.0003(7) 0.0073(7) -0.0027(7)
C11 0.0164(9) 0.0156(9) 0.0120(8) 0.0000(7) 0.0037(7) 0.0024(7)
C12 0.0113(9) 0.0152(9) 0.0146(8) 0.0018(7) 0.0029(7) 0.0022(7)
C13 0.0153(9) 0.0095(8) 0.0167(8) 0.0023(6) 0.0074(7) 0.0008(7)
C14 0.0174(9) 0.0166(9) 0.0138(9) -0.0022(7) 0.0037(7) 0.0010(7)
C15 0.0122(9) 0.0155(9) 0.0159(9) -0.0005(7) 0.0018(7) 0.0016(7)
C16 0.0157(9) 0.0136(9) 0.0163(8) 0.0004(7) 0.0073(7) 0.0025(7)

loop_
_atom_type_symbol
_atom_type_description
_atom_type_scat_dispersion_real
_atom_type_scat_dispersion_imag
_atom_type_scat_source
C C 0.0033 0.0016 'International Tables Vol C Tables 4.2.6.8 and 6.1.1.4'
H H 0.0000 0.0000 'International Tables Vol C Tables 4.2.6.8 and 6.1.1.4'
N N 0.0061 0.0033 'International Tables Vol C Tables 4.2.6.8 and 6.1.1.4'
O O 0.0106 0.0060 'International Tables Vol C Tables 4.2.6.8 and 6.1.1.4'
Zn Zn 0.2839 1.4301 'International Tables Vol C Tables 4.2.6.8 and 6.1.1.4'

loop_
_geom_angle_atom_site_label_1
_geom_angle_atom_site_label_2
_geom_angle_atom_site_label_3
_geom_angle
_geom_angle_site_symmetry_1
_geom_angle_site_symmetry_3
O3 Zn1 N1 95.23(5) . .
O3 Zn1 N2 96.47(5) . .
N1 Zn1 N2 95.69(6) . .
O3 Zn1 O1 153.64(5) . .
N1 Zn1 O1 108.19(5) . .
N2 Zn1 O1 93.14(5) . .
O3 Zn1 O2 105.39(5) . .
N1 Zn1 O2 95.73(5) . .
N2 Zn1 O2 154.22(5) . .
O1 Zn1 O2 61.31(5) . .
O3 Zn1 O4 59.16(5) . .
N1 Zn1 O4 154.26(5) . .
N2 Zn1 O4 90.25(5) . .
O1 Zn1 O4 96.42(5) . .
O2 Zn1 O4 89.41(5) . .
O3 Zn1 C1 132.00(6) . .
N1 Zn1 C1 104.26(5) . .
N2 Zn1 C1 123.93(6) . .
O1 Zn1 C1 30.91(5) . .
O2 Zn1 C1 30.42(5) . .
O4 Zn1 C1 92.89(5) . .
O3 Zn1 C3 29.90(5) . .
N1 Zn1 C3 125.14(6) . .
N2 Zn1 C3 92.35(5) . .
O1 Zn1 C3 125.44(5) . .
O2 Zn1 C3 99.78(5) . .
O4 Zn1 C3 29.32(5) . .
C1 Zn1 C3 115.31(6) . .
C1 O1 Zn1 90.24(10) . .
C5 N1 C9 117.78(15) . .
C5 N1 Zn1 121.37(12) . .
C9 N1 Zn1 120.81(11) . .
O2 C1 O1 121.20(16) . .
O2 C1 C2 119.23(16) . .
O1 C1 C2 119.55(15) . .
O2 C1 Zn1 62.37(9) . .
O1 C1 Zn1 58.85(8) . .
C2 C1 Zn1 176.89(12) . .
C1 O2 Zn1 87.22(10) . .
C15 N2 C11 117.51(15) . .
C15 N2 Zn1 123.11(12) . .
C11 N2 Zn1 119.36(11) . .
C2 C2 C1 123.1(2) 2_576 .
C3 O3 Zn1 96.59(10) . .
O4 C3 O3 122.18(16) . .
O4 C3 C4 118.93(16) . .
O3 C3 C4 118.88(15) . .
O4 C3 Zn1 68.89(9) . .
O3 C3 Zn1 53.50(8) . .
C4 C3 Zn1 170.94(13) . .
C3 O4 Zn1 81.79(10) . .
C4 C4 C3 122.8(2) 2_667 .
N1 C5 C6 122.59(16) . .
C5 C6 C7 120.20(16) . .
C8 C7 C6 116.62(16) . .
C8 C7 C10 121.56(16) . .
C6 C7 C10 121.80(16) . .
C9 C8 C7 120.13(17) . .
N1 C9 C8 122.68(16) . .
C7 C10 C10 113.04(19) . 2_787
N2 C11 C12 123.02(16) . .
C11 C12 C13 119.47(16) . .
C14 C13 C12 117.55(16) . .
C14 C13 C16 122.23(16) . .
C12 C13 C16 120.22(15) . .
C15 C14 C13 119.41(16) . .
N2 C15 C14 122.98(16) . .
C13 C16 C16 111.13(17) . 2_766

loop_
_geom_bond_atom_site_label_1
_geom_bond_atom_site_label_2
_geom_bond_distance
_geom_bond_site_symmetry_2
Zn1 O3 2.0489(12) .
Zn1 N1 2.0810(14) .
Zn1 N2 2.0869(14) .
Zn1 O1 2.1173(12) .
Zn1 O2 2.1942(13) .
Zn1 O4 2.3865(13) .
Zn1 C1 2.4738(17) .
Zn1 C3 2.5319(17) .
O1 C1 1.271(2) .
N1 C5 1.341(2) .
N1 C9 1.343(2) .
C1 O2 1.254(2) .
C1 C2 1.491(2) .
N2 C15 1.340(2) .
N2 C11 1.344(2) .
C2 C2 1.325(3) 2_576
O3 C3 1.271(2) .
C3 O4 1.253(2) .
C3 C4 1.490(2) .
C4 C4 1.321(3) 2_667
C5 C6 1.381(2) .
C6 C7 1.397(3) .
C7 C8 1.390(3) .
C7 C10 1.510(2) .
C8 C9 1.383(3) .
C10 C10 1.539(3) 2_787
C11 C12 1.377(2) .
C12 C13 1.393(2) .
C13 C14 1.389(2) .
C13 C16 1.505(2) .
C14 C15 1.383(3) .
C16 C16 1.540(3) 2_766
